data_2214608
loop_
_publ_author_name
'Yusof, M. Sukeri M.'
'Roslan, Rohayati'
'Kadir, Maisara A.'
'Yamin, Bohari M.'

_publ_section_title
;
 <i>N</i>-[<i>N</i>-(4-Methylbenzoyl)carbamothioyl]glycine
;
_journal_coeditor_code CV2280
_journal_issue 8
_journal_name_full 'Acta Crystallographica Section E'
_journal_page_first o3591
_journal_page_last o3591
_journal_paper_doi 10.1107/S1600536807035088
_journal_volume 63
_journal_year 2007
_chemical_formula_iupac 'C11 H12 N2 O3 S'
_chemical_formula_moiety 'C11 H12 N2 O3 S'
_chemical_formula_sum 'C11 H12 N2 O3 S'
_chemical_formula_weight 252.29
_chemical_name_systematic
;
N-[N-(4-Methylbenzoyl)carbamothioyl]glycine
;
_space_group_IT_number 14
_symmetry_cell_setting monoclinic
_symmetry_space_group_name_Hall '-P 2yn'
_symmetry_space_group_name_H-M 'P 1 21/n 1'
_atom_sites_solution_hydrogens geom
_atom_sites_solution_primary direct
_atom_sites_solution_secondary difmap
_audit_creation_method SHELXL97
_cell_angle_alpha 90.00
_cell_angle_beta 113.917(4)
_cell_angle_gamma 90.00
_cell_formula_units_Z 4
_cell_length_a 11.664(3)
_cell_length_b 8.590(2)
_cell_length_c 12.962(3)
_cell_measurement_reflns_used 3055
_cell_measurement_temperature 298(2)
_cell_measurement_theta_max 26.0
_cell_measurement_theta_min 1.9
_cell_volume 1187.2(5)
_computing_cell_refinement 'SAINT (Bruker, 2000)'
_computing_data_collection 'SMART (Bruker, 2000)'
_computing_data_reduction SAINT
_computing_molecular_graphics 'SHELXTL (Sheldrick, 1997b)'
_computing_publication_material
;
SHELXTL, PARST (Nardelli, 1995) and PLATON (Spek, 2003)
;
_computing_structure_refinement 'SHELXL97 (Sheldrick, 1997a)'
_computing_structure_solution 'SHELXS97 (Sheldrick, 1997a)'
_diffrn_ambient_temperature 298(2)
_diffrn_detector_area_resol_mean 83.66
_diffrn_measured_fraction_theta_full 0.995
_diffrn_measured_fraction_theta_max 0.995
_diffrn_measurement_device_type 'Bruker SMART APEX CCD area-detector'
_diffrn_measurement_method \w
_diffrn_radiation_monochromator graphite
_diffrn_radiation_source 'fine-focus sealed tube'
_diffrn_radiation_type MoK\a
_diffrn_radiation_wavelength 0.71073
_diffrn_reflns_av_R_equivalents 0.0167
_diffrn_reflns_av_sigmaI/netI 0.0191
_diffrn_reflns_limit_h_max 8
_diffrn_reflns_limit_h_min -14
_diffrn_reflns_limit_k_max 10
_diffrn_reflns_limit_k_min -10
_diffrn_reflns_limit_l_max 15
_diffrn_reflns_limit_l_min -15
_diffrn_reflns_number 6388
_diffrn_reflns_theta_full 25.99
_diffrn_reflns_theta_max 25.99
_diffrn_reflns_theta_min 1.98
_exptl_absorpt_coefficient_mu 0.270
_exptl_absorpt_correction_T_max 0.9454
_exptl_absorpt_correction_T_min 0.8766
_exptl_absorpt_correction_type multi-scan
_exptl_absorpt_process_details '(SADABS; Bruker, 2000)'
_exptl_crystal_colour colourless
_exptl_crystal_density_diffrn 1.412
_exptl_crystal_density_method 'not measured'
_exptl_crystal_description block
_exptl_crystal_F_000 528
_exptl_crystal_size_max 0.50
_exptl_crystal_size_mid 0.48
_exptl_crystal_size_min 0.21
_refine_diff_density_max 0.203
_refine_diff_density_min -0.216
_refine_ls_extinction_method none
_refine_ls_goodness_of_fit_ref 1.056
_refine_ls_hydrogen_treatment constr
_refine_ls_matrix_type full
_refine_ls_number_parameters 156
_refine_ls_number_reflns 2322
_refine_ls_number_restraints 0
_refine_ls_restrained_S_all 1.056
_refine_ls_R_factor_all 0.0453
_refine_ls_R_factor_gt 0.0383
_refine_ls_shift/su_max 0.000
_refine_ls_shift/su_mean 0.000
_refine_ls_structure_factor_coef Fsqd
_refine_ls_weighting_details 'calc w = 1/[\s^2^(Fo^2^)+(0.0613P)^2^+0.2581P] where P=(Fo^2^+2Fc^2^)/3'
_refine_ls_weighting_scheme calc
_refine_ls_wR_factor_gt 0.1012
_refine_ls_wR_factor_ref 0.1072
_reflns_number_gt 2018
_reflns_number_total 2322
_reflns_threshold_expression I>2\s(I)
_cod_data_source_file cv2280.cif
_cod_data_source_block I
_cod_original_sg_symbol_H-M 'P 21/n'
_cod_database_code 2214608
_cod_database_fobs_code 2214608

loop_
_symmetry_equiv_pos_as_xyz
'x, y, z'
'-x+1/2, y+1/2, -z+1/2'
'-x, -y, -z'
'x-1/2, -y-1/2, z-1/2'

loop_
_atom_site_type_symbol
_atom_site_label
_atom_site_fract_x
_atom_site_fract_y
_atom_site_fract_z
_atom_site_U_iso_or_equiv
_atom_site_adp_type
_atom_site_calc_flag
_atom_site_refinement_flags
_atom_site_occupancy
S S1 0.01912(5) 0.77866(6) 1.17790(4) 0.05108(18) Uani d . 1
O O1 0.23600(14) 0.50912(19) 1.01638(11) 0.0661(4) Uani d . 1
O O2 0.29873(13) 0.54526(17) 1.48607(9) 0.0601(4) Uani d . 1
H H2A 0.3527 0.5997 1.5328 0.090 Uiso calc R 1
O O3 0.34152(12) 0.69059(14) 1.36404(10) 0.0477(3) Uani d . 1
N N1 0.08679(13) 0.67815(16) 1.01690(11) 0.0402(3) Uani d . 1
H H1A 0.0310 0.7432 0.9756 0.048 Uiso calc R 1
N N2 0.16263(13) 0.53866(15) 1.18306(10) 0.0399(3) Uani d . 1
H H2B 0.2001 0.4820 1.1515 0.048 Uiso calc R 1
C C1 0.17221(17) 0.5590(2) 0.78550(15) 0.0505(4) Uani d . 1
H H1 0.2181 0.4699 0.8178 0.061 Uiso calc R 1
C C2 0.14413(19) 0.5940(2) 0.67371(16) 0.0564(5) Uani d . 1
H H2 0.1723 0.5281 0.6320 0.068 Uiso calc R 1
C C3 0.07530(18) 0.7243(2) 0.62259(15) 0.0492(4) Uani d . 1
C C4 0.03829(19) 0.8234(2) 0.68810(15) 0.0501(4) Uani d . 1
H H4 -0.0063 0.9134 0.6560 0.060 Uiso calc R 1
C C5 0.06646(17) 0.79070(19) 0.79981(14) 0.0441(4) Uani d . 1
H H5 0.0413 0.8591 0.8423 0.053 Uiso calc R 1
C C6 0.13205(15) 0.6564(2) 0.84968(13) 0.0405(4) Uani d . 1
C C7 0.0398(3) 0.7588(3) 0.49940(18) 0.0707(6) Uani d . 1
H H7A 0.1037 0.8216 0.4914 0.106 Uiso calc R 1
H H7B -0.0386 0.8137 0.4694 0.106 Uiso calc R 1
H H7C 0.0316 0.6628 0.4590 0.106 Uiso calc R 1
C C8 0.15811(15) 0.6075(2) 0.96716(14) 0.0426(4) Uani d . 1
C C9 0.09453(15) 0.65652(18) 1.12535(13) 0.0369(4) Uani d . 1
C C10 0.17812(16) 0.49900(18) 1.29587(13) 0.0399(4) Uani d . 1
H H10A 0.1966 0.3888 1.3083 0.048 Uiso calc R 1
H H10B 0.1002 0.5187 1.3037 0.048 Uiso calc R 1
C C11 0.28158(15) 0.59043(18) 1.38379(12) 0.0371(4) Uani d . 1

loop_
_atom_site_aniso_label
_atom_site_aniso_U_11
_atom_site_aniso_U_22
_atom_site_aniso_U_33
_atom_site_aniso_U_12
_atom_site_aniso_U_13
_atom_site_aniso_U_23
S1 0.0641(3) 0.0556(3) 0.0328(2) 0.0194(2) 0.0189(2) 0.00378(18)
O1 0.0655(8) 0.0874(10) 0.0461(7) 0.0351(8) 0.0232(7) 0.0126(7)
O2 0.0708(9) 0.0704(9) 0.0297(6) -0.0245(7) 0.0105(6) 0.0026(6)
O3 0.0497(7) 0.0497(7) 0.0377(6) -0.0116(6) 0.0117(5) 0.0022(5)
N1 0.0445(8) 0.0444(7) 0.0285(6) 0.0070(6) 0.0117(6) 0.0026(6)
N2 0.0455(8) 0.0389(7) 0.0300(7) 0.0043(6) 0.0098(6) -0.0009(5)
C1 0.0518(11) 0.0563(10) 0.0470(10) 0.0065(8) 0.0238(8) -0.0004(8)
C2 0.0664(12) 0.0646(12) 0.0499(10) -0.0028(10) 0.0355(10) -0.0094(9)
C3 0.0551(11) 0.0573(11) 0.0389(9) -0.0155(9) 0.0227(8) -0.0042(8)
C4 0.0576(11) 0.0488(10) 0.0458(10) -0.0041(8) 0.0230(9) 0.0053(8)
C5 0.0515(10) 0.0435(9) 0.0411(9) -0.0051(7) 0.0227(8) -0.0039(7)
C6 0.0369(8) 0.0485(9) 0.0349(8) -0.0053(7) 0.0132(7) -0.0030(7)
C7 0.0918(17) 0.0805(15) 0.0445(11) -0.0150(13) 0.0325(12) -0.0004(10)
C8 0.0386(9) 0.0497(9) 0.0368(9) 0.0018(7) 0.0125(7) -0.0024(7)
C9 0.0380(8) 0.0381(8) 0.0293(7) -0.0035(7) 0.0081(6) -0.0025(6)
C10 0.0447(9) 0.0377(8) 0.0318(8) -0.0024(7) 0.0100(7) 0.0030(6)
C11 0.0396(8) 0.0369(8) 0.0314(8) 0.0033(7) 0.0109(7) 0.0029(6)

loop_
_atom_type_symbol
_atom_type_description
_atom_type_scat_dispersion_real
_atom_type_scat_dispersion_imag
_atom_type_scat_source
C C 0.0033 0.0016 'International Tables Vol C Tables 4.2.6.8 and 6.1.1.4'
H H 0.0000 0.0000 'International Tables Vol C Tables 4.2.6.8 and 6.1.1.4'
N N 0.0061 0.0033 'International Tables Vol C Tables 4.2.6.8 and 6.1.1.4'
O O 0.0106 0.0060 'International Tables Vol C Tables 4.2.6.8 and 6.1.1.4'
S S 0.1246 0.1234 'International Tables Vol C Tables 4.2.6.8 and 6.1.1.4'

loop_
_geom_angle_atom_site_label_1
_geom_angle_atom_site_label_2
_geom_angle_atom_site_label_3
_geom_angle
C11 O2 H2A 109.5
C8 N1 C9 127.66(14)
C8 N1 H1A 116.2
C9 N1 H1A 116.2
C9 N2 C10 123.87(14)
C9 N2 H2B 118.1
C10 N2 H2B 118.1
C2 C1 C6 120.17(18)
C2 C1 H1 119.9
C6 C1 H1 119.9
C3 C2 C1 121.59(17)
C3 C2 H2 119.2
C1 C2 H2 119.2
C2 C3 C4 117.90(17)
C2 C3 C7 121.61(18)
C4 C3 C7 120.49(19)
C5 C4 C3 121.12(18)
C5 C4 H4 119.4
C3 C4 H4 119.4
C4 C5 C6 120.65(16)
C4 C5 H5 119.7
C6 C5 H5 119.7
C1 C6 C5 118.52(16)
C1 C6 C8 117.67(16)
C5 C6 C8 123.78(15)
C3 C7 H7A 109.5
C3 C7 H7B 109.5
H7A C7 H7B 109.5
C3 C7 H7C 109.5
H7A C7 H7C 109.5
H7B C7 H7C 109.5
O1 C8 N1 121.58(15)
O1 C8 C6 122.21(15)
N1 C8 C6 116.20(14)
N2 C9 N1 117.14(14)
N2 C9 S1 122.96(12)
N1 C9 S1 119.90(12)
N2 C10 C11 112.22(13)
N2 C10 H10A 109.2
C11 C10 H10A 109.2
N2 C10 H10B 109.2
C11 C10 H10B 109.2
H10A C10 H10B 107.9
O3 C11 O2 124.22(15)
O3 C11 C10 124.84(14)
O2 C11 C10 110.93(14)

loop_
_geom_bond_atom_site_label_1
_geom_bond_atom_site_label_2
_geom_bond_distance
S1 C9 1.6806(17)
O1 C8 1.215(2)
O2 C11 1.3164(19)
O2 H2A 0.8200
O3 C11 1.200(2)
N1 C8 1.382(2)
N1 C9 1.384(2)
N1 H1A 0.8600
N2 C9 1.317(2)
N2 C10 1.440(2)
N2 H2B 0.8600
C1 C2 1.383(3)
C1 C6 1.389(2)
C1 H1 0.9300
C2 C3 1.381(3)
C2 H2 0.9300
C3 C4 1.389(3)
C3 C7 1.507(3)
C4 C5 1.378(2)
C4 H4 0.9300
C5 C6 1.390(2)
C5 H5 0.9300
C6 C8 1.488(2)
C7 H7A 0.9600
C7 H7B 0.9600
C7 H7C 0.9600
C10 C11 1.502(2)
C10 H10A 0.9700
C10 H10B 0.9700

loop_
_geom_hbond_atom_site_label_D
_geom_hbond_atom_site_label_H
_geom_hbond_atom_site_label_A
_geom_hbond_site_symmetry_A
_geom_hbond_distance_DH
_geom_hbond_distance_HA
_geom_hbond_distance_DA
_geom_hbond_angle_DHA
_geom_hbond_publ_flag
N2 H2B O1 1_555 0.86 1.97 2.639(2) 133 yes
C10 H10B S1 1_555 0.97 2.70 3.0413(19) 101 yes
O2 H2A S1 4_676 0.82 2.33 3.1458(16) 172 yes
N1 H1A O3 4_575 0.86 2.17 2.964(2) 153 yes
N2 H2B O3 2_547 0.86 2.54 3.0481(19) 119 yes
C5 H5 O3 4_575 0.93 2.49 3.062(3) 119 no
C7 H7A O1 2_556 0.96 2.50 3.455(4) 173 yes

loop_
_geom_torsion_atom_site_label_1
_geom_torsion_atom_site_label_2
_geom_torsion_atom_site_label_3
_geom_torsion_atom_site_label_4
_geom_torsion
C6 C1 C2 C3 -0.6(3)
C1 C2 C3 C4 2.2(3)
C1 C2 C3 C7 -177.24(19)
C2 C3 C4 C5 -1.7(3)
C7 C3 C4 C5 177.80(18)
C3 C4 C5 C6 -0.5(3)
C2 C1 C6 C5 -1.7(3)
C2 C1 C6 C8 176.21(16)
C4 C5 C6 C1 2.2(3)
C4 C5 C6 C8 -175.53(16)
C9 N1 C8 O1 3.0(3)
C9 N1 C8 C6 -178.23(15)
C1 C6 C8 O1 17.6(3)
C5 C6 C8 O1 -164.65(18)
C1 C6 C8 N1 -161.14(16)
C5 C6 C8 N1 16.6(2)
C10 N2 C9 N1 -178.83(14)
C10 N2 C9 S1 1.4(2)
C8 N1 C9 N2 -11.8(2)
C8 N1 C9 S1 168.04(14)
C9 N2 C10 C11 -84.95(19)
N2 C10 C11 O3 3.3(2)
N2 C10 C11 O2 -176.19(14)

loop_
_cod_related_entry_id
_cod_related_entry_database
_cod_related_entry_code
1 ChemSpider 21123942
